data_1521690
loop_
_publ_author_name
'Olson, D.H.'
'Khosrovani, N.'
'Toby, B.H.'
'Peters, A.W.'

_publ_section_title
;
 Crystal structure of dehydrated Cs ZSM-5 (5.8 Al): evidence for nonrandom
 aluminium distribution
;
_journal_name_full 'J. Phys. Chem. B'
_journal_page_first 4844
_journal_page_last 4848
_journal_volume 104
_journal_year 2000
_chemical_formula_sum 'Al5.8 Cs5.32 O192 Si90.2'
_chemical_name_systematic 'Cs5.32 (Al5.8 Si90.2 O192)'
_space_group_IT_number 62
_symmetry_space_group_name_Hall '-P 2ac 2n'
_symmetry_space_group_name_H-M 'P n m a'
_cell_angle_alpha 90
_cell_angle_beta 90
_cell_angle_gamma 90
_cell_formula_units_Z 1
_cell_length_a 20.00449
_cell_length_b 19.9229
_cell_length_c 13.3929
_cell_volume 5337.706
_citation_journal_id_ASTM JPCBFK
_cod_data_source_file Olson_JPCBFK_2000_1616.cif
_cod_data_source_block Al5.8Cs5.32O192Si90.2
_cod_database_code 1521690

loop_
_symmetry_equiv_pos_as_xyz
x,y,z
-x+1/2,-y,z+1/2
x+1/2,-y+1/2,-z+1/2
-x,y+1/2,-z
-x,-y,-z
x-1/2,y,-z-1/2
-x-1/2,y-1/2,z-1/2
x,-y-1/2,z

loop_
_atom_site_label
_atom_site_type_symbol
_atom_site_fract_x
_atom_site_fract_y
_atom_site_fract_z
_atom_site_occupancy
_atom_site_U_iso_or_equiv
O7 O-2 0.3686 0.8361 0.7604 1 0.0
O2 O-2 0.3183 0.0673 0.9051 1 0.0
Si2 Si+4 0.3065 0.0321 0.7984 1 0.0
O6 O-2 0.2433 0.0598 0.737 1 0.0
Si4 Si+4 0.1221 0.0588 0.0188 1 0.0
O21 O-2 0.9959 0.0495 0.7875 1 0.0
Al1 Al+3 0.4194 0.8293 0.6678 0.2417 0.0
Al2 Al+3 0.119 0.827 0.0236 0.2417 0.0
O17 O-2 0.4026 0.872 0.5687 1 0.0
Si7 Si+4 0.4194 0.8293 0.6678 0.7583 0.0
O16 O-2 0.4163 0.0032 0.5711 1 0.0
O11 O-2 0.1129 0.8505 0.7227 1 0.0
O4 O-2 0.1108 0.063 0.9004 1 0.0
O26 O-2 0.1034 0.75 0.051 1 0.0
Si5 Si+4 0.0735 0.0318 0.8053 1 0.0
Si9 Si+4 0.2773 0.825 0.0272 1 0.0
O25 O-2 0.2823 0.75 0.073 1 0.0
O24 O-2 0.1766 0.75 0.6347 1 0.0
O15 O-2 0.425 0.127 0.5976 1 0.0
Cs3 Cs+1 0.7825 0.75 0.0644 0.22 0.0
Al3 Al+3 0.1814 0.8274 0.6707 0.2417 0.0
Si12 Si+4 0.1814 0.8274 0.6707 0.7583 0.0
O8 O-2 0.3085 0.8385 0.9178 1 0.0
Cs1 Cs+1 0.9376 0.75 0.1152 0.587 0.0
O5 O-2 0.1066 0.0594 0.704 1 0.0
O22 O-2 0.9875 0.8522 0.7791 1 0.0
O14 O-2 0.0662 0.9516 0.827 1 0.0
O19 O-2 0.1874 0.0039 0.5698 1 0.0
Si11 Si+4 0.0624 0.8708 0.8106 1 0.0
O9 O-2 0.1982 0.8406 0.0236 1 0.0
Si1 Si+4 0.4242 0.0574 0.6599 1 0.0
Si3 Si+4 0.2818 0.0599 0.0118 1 0.0
O1 O-2 0.3761 0.0593 0.7552 1 0.0
Si8 Si+4 0.3035 0.8706 0.8076 1 0.0
Si10 Si+4 0.119 0.827 0.0236 0.7583 0.0
O18 O-2 0.192 0.1313 0.618 1 0.0
O23 O-2 0.4211 0.75 0.6398 1 0.0
Si6 Si+4 0.1816 0.0564 0.6614 1 0.0
O12 O-2 0.2352 0.8518 0.7516 1 0.0
Cs2 Cs+1 0.5186 0.0491 0.0607 0.261 0.0
O3 O-2 0.2018 0.0648 0.0226 1 0.0
O20 O-2 0.1916 0.8784 0.5785 1 0.0
O10 O-2 0.0982 0.8439 0.9102 1 0.0
O13 O-2 0.2985 0.9516 0.8115 1 0.0
